data_4121187
loop_
_publ_author_name
'Wen-Bo Liu'
'Corey M. Reeves'
'Brian M. Stoltz'

_publ_contact_author_address
;
Beckman Institute
Caltech 139-74
Pasadena CA 91125
USA
;
_publ_contact_author_email xray@caltech.edu
_publ_contact_author_name 'Xray Staff'
_publ_section_title
;
 Enantio-, Diastereo-, and Regioselective Iridium-Catalyzed Asymmetric
 Allylic Alkylation of Acyclic \b-Ketoesters
;
_journal_name_full 'Journal of the American Chemical Society'
_journal_page_first 17298
_journal_page_last 17301
_journal_paper_doi 10.1021/ja4097829
_journal_volume 135
_journal_year 2013
_chemical_absolute_configuration ad
_chemical_formula_moiety 'C19 H21 Br O2'
_chemical_formula_sum 'C19 H21 Br O2'
_chemical_formula_weight 361.27
_chemical_name_systematic
;
 ?
;
_space_group_crystal_system orthorhombic
_space_group_IT_number 19
_space_group_name_Hall 'P 2ac 2ab'
_space_group_name_H-M_alt 'P 21 21 21'
_symmetry_space_group_name_Hall 'P 2ac 2ab'
_symmetry_space_group_name_H-M 'P 21 21 21'
_atom_sites_solution_hydrogens geom
_atom_sites_solution_primary dual
_audit_creation_date 2013-09-04
_audit_creation_method
;
  Olex2 1.2
  (compiled Apr 23 2013 17:59:47, GUI svn.r4466),
 SHELXL-2013,
 and manual edit
;
_cell_angle_alpha 90
_cell_angle_beta 90
_cell_angle_gamma 90
_cell_formula_units_Z 8
_cell_length_a 11.871(3)
_cell_length_b 13.179(3)
_cell_length_c 21.761(5)
_cell_measurement_reflns_used 9925
_cell_measurement_temperature 100
_cell_measurement_theta_max 24.19
_cell_measurement_theta_min 2.31
_cell_volume 3404.5(14)
_computing_cell_refinement 'SAINT V8.32B (Bruker-AXS, 2007)'
_computing_data_collection 'APEX2 2013.6-2 (Bruker-AXS, 2007)'
_computing_data_reduction 'SAINT V8.32B (Bruker-AXS, 2007)'
_computing_molecular_graphics 'DIAMOND 3 (Crystal Impact, 1999)'
_computing_publication_material
;
O. V. Dolomanov, L. J. Bourhis, R. J. Gildea, J. A. K. Howard and H. Puschmann,
OLEX2: a complete structure solution, refinement and analysis program.
J. Appl. Cryst. (2009). 42, 339-341.
 and SHELXTL (Bruker-AXS, 2007)
;
_computing_structure_refinement 'SHELXL-2013/2 (Sheldrick, 2013)'
_computing_structure_solution 'SHELXT (Sheldrick, 2012)'
_diffrn_ambient_temperature 100
_diffrn_detector_area_resol_mean 8.33
_diffrn_measured_fraction_theta_full 0.998
_diffrn_measured_fraction_theta_max 0.971
_diffrn_measurement_device_type 'Bruker APEX-II CCD'
_diffrn_measurement_method '\f and \w scans'
_diffrn_radiation_type MoK\a
_diffrn_radiation_wavelength 0.71073
_diffrn_reflns_av_R_equivalents 0.1174
_diffrn_reflns_av_unetI/netI 0.0905
_diffrn_reflns_Laue_measured_fraction_full 0.998
_diffrn_reflns_Laue_measured_fraction_max 0.971
_diffrn_reflns_limit_h_max 17
_diffrn_reflns_limit_h_min -17
_diffrn_reflns_limit_k_max 19
_diffrn_reflns_limit_k_min -19
_diffrn_reflns_limit_l_max 32
_diffrn_reflns_limit_l_min -32
_diffrn_reflns_number 88198
_diffrn_reflns_point_group_measured_fraction_full 0.999
_diffrn_reflns_point_group_measured_fraction_max 0.954
_diffrn_reflns_theta_full 25.000
_diffrn_reflns_theta_max 32.288
_diffrn_reflns_theta_min 1.806
_diffrn_source_current 30
_diffrn_source_power 1.5
_diffrn_source_target Mo
_diffrn_source_voltage 50
_diffrn_standards_number 0
_exptl_absorpt_coefficient_mu 2.420
_exptl_absorpt_correction_T_max 1.0000
_exptl_absorpt_correction_T_min 0.6406
_exptl_absorpt_correction_type multi-scan
_exptl_absorpt_process_details
;
SADABS-2012/1 (Bruker,2012) was used for absorption correction.
wR2(int) was 0.1085 before and 0.0883 after correction.
The Ratio of minimum to maximum transmission is 0.6406.
The \l/2 correction factor is 0.0015.
;
_exptl_crystal_colour colourless
_exptl_crystal_density_diffrn 1.410
_exptl_crystal_description plate
_exptl_crystal_F_000 1488
_exptl_crystal_size_max 0.45
_exptl_crystal_size_mid 0.16
_exptl_crystal_size_min 0.06
_refine_diff_density_max 1.704
_refine_diff_density_min -0.980
_refine_diff_density_rms 0.124
_refine_ls_abs_structure_details
;
 Flack x determined using 3026 quotients [(I+)-(I-)]/[(I+)+(I-)]
 (Parsons and Flack (2004), Acta Cryst. A60, s61).
;
_refine_ls_abs_structure_Flack 0.032(5)
_refine_ls_extinction_method none
_refine_ls_goodness_of_fit_ref 1.307
_refine_ls_hydrogen_treatment constr
_refine_ls_matrix_type full
_refine_ls_number_parameters 403
_refine_ls_number_reflns 11569
_refine_ls_number_restraints 0
_refine_ls_restrained_S_all 1.307
_refine_ls_R_factor_all 0.0967
_refine_ls_R_factor_gt 0.0549
_refine_ls_shift/su_max 0.000
_refine_ls_shift/su_mean 0.000
_refine_ls_structure_factor_coef Fsqd
_refine_ls_weighting_details 'w=1/[\s^2^(Fo^2^)+(0.0300P)^2^] where P=(Fo^2^+2Fc^2^)/3'
_refine_ls_weighting_scheme calc
_refine_ls_wR_factor_gt 0.1052
_refine_ls_wR_factor_ref 0.1137
_reflns_Friedel_coverage 0.788
_reflns_Friedel_fraction_full 0.999
_reflns_Friedel_fraction_max 0.934
_reflns_number_gt 8213
_reflns_number_total 11569
_reflns_threshold_expression 'I > 2\s(I)'
_cod_data_source_file ja4097829_si_001.cif
_cod_data_source_block a13083
_cod_depositor_comments
;
The following automatic conversions were performed:

'_diffrn_source_target' value 'MO' changed to 'Mo' according to the
built-in table from CIF Core dictionary named 'cif_core.dic' version
2.4.1 from 2010-06-29.

Automatic conversion script
Id: cif_fix_values 2281 2013-09-26 08:29:07Z andrius 
;
_cod_original_cell_volume 3404.5(13)
_cod_database_code 4121187
_cod_database_fobs_code 4121187
_refine_ls_abs_structure_hooft 0.038(5)
_olex2_refinement_description
;
1. Fixed Uiso
 At 1.2 times of:
  All C(H) groups, All C(H,H) groups
 At 1.5 times of:
  All C(H,H,H) groups, All O(H) groups
2.a Ternary CH refined with riding coordinates:
 C2B(H2BA), C11(H11), C2(H2A), C11B(H11B)
2.b Secondary CH2 refined with riding coordinates:
 C18(H18A,H18B), C18B(H18C,H18D)
2.c Aromatic/amide H refined with riding coordinates:
 C9(H9), C8B(H8B), C15(H15), C14(H14), C17(H17), C7B(H7B), C8(H8), C13(H13),
 C16(H16), C4(H4), C5(H5), C9B(H9B), C7(H7), C13B(H13B), C14B(H14B), C4B(H4B),
 C15B(H15B), C17B(H17B), C5B(H5B), C16B(H16B)
2.d X=CH2 refined with riding coordinates:
 C10B(H10C,H10D), C10(H10A,H10B)
2.e Idealised Me refined as rotating group:
 C19B(H19D,H19E,H19F), C19(H19A,H19B,H19C)
2.f Idealised tetrahedral OH refined as rotating group:
 O1(H1), O1B(H1B), O2B(H2B), O2(H2)
;
_shelx_estimated_absorpt_t_max 0.868
_shelx_estimated_absorpt_t_min 0.409
_shelx_space_group_comment
;
The symmetry employed for this shelxl refinement is uniquely defined
by the following loop, which should always be used as a source of
symmetry information in preference to the above space-group names.
They are only intended as comments.
;
_shelxl_version_number 2013-3

loop_
_space_group_symop_operation_xyz
'x, y, z'
'-x+1/2, -y, z+1/2'
'-x, y+1/2, -z+1/2'
'x+1/2, -y+1/2, -z'

loop_
_atom_site_label
_atom_site_type_symbol
_atom_site_fract_x
_atom_site_fract_y
_atom_site_fract_z
_atom_site_U_iso_or_equiv
_atom_site_adp_type
_atom_site_occupancy
_atom_site_site_symmetry_order
_atom_site_calc_flag
_atom_site_refinement_flags_posn
_atom_site_refinement_flags_adp
Br1 Br 0.60184(4) 0.07015(4) 0.26232(2) 0.02367(12) Uani 1 1 d . .
Br1B Br 0.29876(4) 0.63758(4) 0.67931(2) 0.02881(13) Uani 1 1 d . .
O1 O 0.2594(3) 0.2303(2) 0.51730(14) 0.0168(7) Uani 1 1 d . .
H1 H 0.2392 0.2248 0.4804 0.025 Uiso 1 1 calc R U
O1B O 0.7801(3) 0.4619(2) 0.52444(15) 0.0181(7) Uani 1 1 d . .
H1B H 0.8493 0.4616 0.5327 0.027 Uiso 1 1 calc R U
O2B O 0.9886(3) 0.5315(3) 0.54280(16) 0.0237(8) Uani 1 1 d . .
H2B H 1.0570 0.5230 0.5345 0.036 Uiso 1 1 calc R U
O2 O 0.1686(3) 0.4120(3) 0.52296(17) 0.0238(8) Uani 1 1 d . .
H2 H 0.1749 0.3509 0.5333 0.036 Uiso 1 1 calc R U
C12 C 0.4092(4) 0.2845(3) 0.58633(19) 0.0157(9) Uani 1 1 d . .
C18 C 0.2777(4) 0.4578(3) 0.5206(2) 0.0175(10) Uani 1 1 d . .
H18A H 0.3045 0.4715 0.5629 0.021 Uiso 1 1 calc R U
H18B H 0.2731 0.5233 0.4985 0.021 Uiso 1 1 calc R U
C9 C 0.3015(5) 0.4701(4) 0.3852(2) 0.0185(9) Uani 1 1 d . .
H9 H 0.3638 0.5146 0.3804 0.022 Uiso 1 1 calc R U
C18B C 0.9487(4) 0.6230(4) 0.5137(2) 0.0188(10) Uani 1 1 d . .
H18C H 0.9634 0.6188 0.4689 0.023 Uiso 1 1 calc R U
H18D H 0.9913 0.6816 0.5300 0.023 Uiso 1 1 calc R U
C8B C 0.6117(4) 0.7301(3) 0.6134(2) 0.0167(9) Uani 1 1 d . .
H8B H 0.6451 0.7919 0.6003 0.020 Uiso 1 1 calc R U
C2B C 0.8002(4) 0.6397(4) 0.59561(19) 0.0151(8) Uani 1 1 d . .
H2BA H 0.8302 0.5736 0.6111 0.018 Uiso 1 1 calc R U
C1B C 0.8221(4) 0.6404(4) 0.5243(2) 0.0161(9) Uani 1 1 d . .
C1 C 0.3608(4) 0.3879(3) 0.4879(2) 0.0153(9) Uani 1 1 d . .
C15 C 0.4893(5) 0.2837(4) 0.7069(2) 0.0235(11) Uani 1 1 d . .
H15 H 0.5163 0.2826 0.7479 0.028 Uiso 1 1 calc R U
C14 C 0.3765(4) 0.3049(4) 0.6953(2) 0.0215(11) Uani 1 1 d . .
H14 H 0.3268 0.3190 0.7284 0.026 Uiso 1 1 calc R U
C11 C 0.3668(4) 0.2816(4) 0.5202(2) 0.0156(9) Uani 1 1 d . .
H11 H 0.4215 0.2396 0.4963 0.019 Uiso 1 1 calc R U
C6 C 0.5187(4) 0.1642(4) 0.3110(2) 0.0179(10) Uani 1 1 d . .
C17 C 0.5219(4) 0.2643(4) 0.5991(2) 0.0208(10) Uani 1 1 d . .
H17 H 0.5724 0.2504 0.5663 0.025 Uiso 1 1 calc R U
C2 C 0.3195(4) 0.3711(4) 0.41940(19) 0.0158(9) Uani 1 1 d . .
H2A H 0.2439 0.3380 0.4223 0.019 Uiso 1 1 calc R U
C7B C 0.4982(4) 0.7302(4) 0.6324(2) 0.0180(10) Uani 1 1 d . .
H7B H 0.4551 0.7909 0.6319 0.022 Uiso 1 1 calc R U
C8 C 0.4928(4) 0.3307(4) 0.3522(2) 0.0196(10) Uani 1 1 d . .
H8 H 0.5176 0.3989 0.3564 0.024 Uiso 1 1 calc R U
C3 C 0.3933(4) 0.2995(3) 0.38193(18) 0.0140(8) Uani 1 1 d . .
C13 C 0.3366(4) 0.3055(4) 0.6356(2) 0.0174(10) Uani 1 1 d . .
H13 H 0.2595 0.3201 0.6279 0.021 Uiso 1 1 calc R U
C19B C 0.7923(4) 0.7429(4) 0.4952(2) 0.0190(10) Uani 1 1 d . .
H19D H 0.8377 0.7965 0.5143 0.029 Uiso 1 1 calc R U
H19E H 0.7122 0.7572 0.5019 0.029 Uiso 1 1 calc R U
H19F H 0.8079 0.7405 0.4510 0.029 Uiso 1 1 calc R U
C12B C 0.7652(4) 0.5450(4) 0.4243(2) 0.0177(10) Uani 1 1 d . .
C6B C 0.4508(4) 0.6393(4) 0.6517(2) 0.0206(10) Uani 1 1 d . .
C19 C 0.4775(4) 0.4374(4) 0.4898(2) 0.0201(10) Uani 1 1 d . .
H19A H 0.4755 0.5015 0.4669 0.030 Uiso 1 1 calc R U
H19B H 0.5328 0.3918 0.4710 0.030 Uiso 1 1 calc R U
H19C H 0.4987 0.4507 0.5325 0.030 Uiso 1 1 calc R U
C16 C 0.5615(4) 0.2644(4) 0.6592(2) 0.0222(11) Uani 1 1 d . .
H16 H 0.6387 0.2509 0.6673 0.027 Uiso 1 1 calc R U
C11B C 0.7514(4) 0.5552(3) 0.4936(2) 0.0152(9) Uani 1 1 d . .
H11B H 0.6702 0.5696 0.5021 0.018 Uiso 1 1 calc R U
C4 C 0.3595(4) 0.1989(4) 0.3747(2) 0.0165(9) Uani 1 1 d . .
H4 H 0.2925 0.1763 0.3942 0.020 Uiso 1 1 calc R U
C5 C 0.4218(4) 0.1308(4) 0.3397(2) 0.0189(10) Uani 1 1 d . .
H5 H 0.3980 0.0623 0.3355 0.023 Uiso 1 1 calc R U
C3B C 0.6758(4) 0.6422(4) 0.61348(19) 0.0151(9) Uani 1 1 d . .
C9B C 0.8651(4) 0.7213(4) 0.6288(2) 0.0206(10) Uani 1 1 d . .
H9B H 0.8367 0.7886 0.6281 0.025 Uiso 1 1 calc R U
C7 C 0.5550(4) 0.2637(4) 0.3168(2) 0.0192(10) Uani 1 1 d . .
H7 H 0.6219 0.2857 0.2969 0.023 Uiso 1 1 calc R U
C13B C 0.8529(4) 0.4866(4) 0.3986(2) 0.0216(10) Uani 1 1 d . .
H13B H 0.9051 0.4531 0.4248 0.026 Uiso 1 1 calc R U
C14B C 0.8635(5) 0.4779(4) 0.3355(2) 0.0246(11) Uani 1 1 d . .
H14B H 0.9228 0.4386 0.3184 0.030 Uiso 1 1 calc R U
C4B C 0.6236(4) 0.5523(4) 0.6338(2) 0.0177(10) Uani 1 1 d . .
H4B H 0.6661 0.4913 0.6346 0.021 Uiso 1 1 calc R U
C10B C 0.9604(4) 0.7033(4) 0.6590(2) 0.0266(12) Uani 1 1 d . .
H10C H 0.9905 0.6366 0.6603 0.032 Uiso 1 1 calc R U
H10D H 0.9984 0.7573 0.6792 0.032 Uiso 1 1 calc R U
C10 C 0.2036(5) 0.4974(4) 0.3618(2) 0.0269(11) Uani 1 1 d . .
H10A H 0.1400 0.4542 0.3660 0.032 Uiso 1 1 calc R U
H10B H 0.1967 0.5603 0.3408 0.032 Uiso 1 1 calc R U
C15B C 0.7867(5) 0.5270(4) 0.2970(2) 0.0285(12) Uani 1 1 d . .
H15B H 0.7937 0.5209 0.2537 0.034 Uiso 1 1 calc R U
C17B C 0.6896(4) 0.5927(4) 0.3852(2) 0.0218(10) Uani 1 1 d . .
H17B H 0.6296 0.6315 0.4019 0.026 Uiso 1 1 calc R U
C5B C 0.5122(4) 0.5503(4) 0.6526(2) 0.0210(10) Uani 1 1 d . .
H5B H 0.4786 0.4887 0.6660 0.025 Uiso 1 1 calc R U
C16B C 0.7008(5) 0.5844(4) 0.3217(2) 0.0275(11) Uani 1 1 d . .
H16B H 0.6492 0.6183 0.2954 0.033 Uiso 1 1 calc R U

loop_
_atom_site_aniso_label
_atom_site_aniso_U_11
_atom_site_aniso_U_22
_atom_site_aniso_U_33
_atom_site_aniso_U_23
_atom_site_aniso_U_13
_atom_site_aniso_U_12
Br1 0.0216(2) 0.0209(2) 0.0285(2) -0.0037(2) 0.0036(2) 0.0057(2)
Br1B 0.0176(2) 0.0307(3) 0.0382(3) 0.0010(2) 0.0076(2) -0.0018(2)
O1 0.0164(16) 0.0123(16) 0.0218(17) -0.0004(14) -0.0013(13) -0.0028(13)
O1B 0.0158(17) 0.0130(16) 0.0254(17) 0.0027(13) -0.0004(14) -0.0004(13)
O2B 0.0144(17) 0.0223(19) 0.034(2) 0.0029(15) 0.0019(15) 0.0075(15)
O2 0.0149(16) 0.0138(18) 0.043(2) -0.0013(16) 0.0045(15) 0.0028(13)
C12 0.016(2) 0.012(2) 0.019(2) -0.0007(17) 0.0017(18) -0.0013(19)
C18 0.014(2) 0.012(2) 0.026(2) -0.0003(18) 0.0008(18) -0.0009(17)
C9 0.024(2) 0.012(2) 0.020(2) -0.0003(17) -0.001(2) 0.000(2)
C18B 0.016(2) 0.015(2) 0.026(2) 0.002(2) 0.0033(18) -0.0003(19)
C8B 0.020(2) 0.011(2) 0.019(2) -0.0005(17) 0.0005(19) -0.002(2)
C2B 0.0131(19) 0.012(2) 0.020(2) 0.0015(18) -0.0001(18) 0.002(2)
C1B 0.015(2) 0.011(2) 0.022(2) 0.0021(19) -0.0013(17) 0.0000(18)
C1 0.015(2) 0.012(2) 0.019(2) -0.0008(17) 0.0000(17) 0.0008(17)
C15 0.036(3) 0.022(3) 0.013(2) 0.0013(19) -0.003(2) -0.003(2)
C14 0.027(3) 0.020(2) 0.017(2) 0.0011(18) 0.0060(19) -0.002(2)
C11 0.012(2) 0.013(2) 0.021(2) 0.0020(18) 0.0020(17) -0.0036(17)
C6 0.017(2) 0.019(2) 0.018(2) 0.0010(18) -0.0005(18) 0.0056(18)
C17 0.018(2) 0.024(3) 0.021(2) 0.001(2) 0.0016(19) 0.001(2)
C2 0.014(2) 0.014(2) 0.020(2) 0.0010(18) 0.0006(17) 0.0013(18)
C7B 0.018(2) 0.015(2) 0.021(2) -0.0017(18) 0.0011(19) 0.002(2)
C8 0.015(2) 0.019(2) 0.025(2) -0.0013(19) -0.0001(19) -0.0020(19)
C3 0.014(2) 0.015(2) 0.0136(19) -0.0001(16) -0.0002(17) 0.0015(19)
C13 0.014(2) 0.019(2) 0.020(2) 0.0005(19) 0.0037(18) -0.0007(19)
C19B 0.020(2) 0.014(2) 0.023(2) -0.0003(18) 0.004(2) 0.001(2)
C12B 0.018(2) 0.014(2) 0.022(2) 0.0005(18) -0.0018(18) -0.0006(18)
C6B 0.017(2) 0.025(3) 0.020(2) -0.001(2) 0.0003(18) 0.000(2)
C19 0.017(2) 0.024(3) 0.020(2) 0.000(2) -0.0018(17) -0.006(2)
C16 0.020(2) 0.023(3) 0.024(3) 0.003(2) -0.0033(19) 0.001(2)
C11B 0.015(2) 0.013(2) 0.017(2) 0.0020(17) -0.0014(17) 0.0010(18)
C4 0.015(2) 0.016(2) 0.018(2) 0.0000(18) -0.0005(17) -0.0022(18)
C5 0.021(2) 0.014(2) 0.021(2) 0.0021(18) 0.0000(17) 0.000(2)
C3B 0.015(2) 0.014(2) 0.016(2) -0.0004(18) -0.0008(16) -0.0005(18)
C9B 0.019(2) 0.019(2) 0.024(2) -0.004(2) 0.0031(19) -0.004(2)
C7 0.015(2) 0.022(2) 0.020(2) 0.000(2) 0.0013(19) 0.0003(19)
C13B 0.023(3) 0.017(2) 0.024(3) -0.002(2) 0.000(2) 0.002(2)
C14B 0.026(3) 0.022(3) 0.026(3) -0.005(2) 0.004(2) 0.004(2)
C4B 0.021(3) 0.014(2) 0.018(2) 0.0002(17) 0.0000(18) 0.0010(19)
C10B 0.021(3) 0.026(3) 0.033(3) -0.005(2) -0.001(2) -0.002(2)
C10 0.033(3) 0.020(3) 0.028(3) 0.004(2) -0.003(2) 0.002(3)
C15B 0.031(3) 0.033(3) 0.022(2) -0.005(2) 0.002(2) -0.001(3)
C17B 0.019(2) 0.020(3) 0.027(2) -0.0009(19) -0.002(2) 0.004(2)
C5B 0.023(3) 0.016(3) 0.024(2) 0.0000(19) 0.003(2) -0.005(2)
C16B 0.028(3) 0.031(3) 0.023(2) 0.001(2) -0.003(2) 0.004(2)

loop_
_atom_type_symbol
_atom_type_description
_atom_type_scat_dispersion_real
_atom_type_scat_dispersion_imag
_atom_type_scat_source
C C 0.0033 0.0016 'International Tables Vol C Tables 4.2.6.8 and 6.1.1.4'
H H 0.0000 0.0000 'International Tables Vol C Tables 4.2.6.8 and 6.1.1.4'
O O 0.0106 0.0060 'International Tables Vol C Tables 4.2.6.8 and 6.1.1.4'
Br Br -0.2901 2.4595 'International Tables Vol C Tables 4.2.6.8 and 6.1.1.4'

loop_
_exptl_crystal_face_index_h
_exptl_crystal_face_index_k
_exptl_crystal_face_index_l
_exptl_crystal_face_perp_dist
0.00 0.00 1.00 0.0200
0.00 0.00 -1.00 0.0290
0.00 -1.00 0.00 0.0640
0.00 1.00 0.00 0.0790
-3.00 5.00 0.00 0.1140
-5.00 -2.00 1.00 0.2050
4.00 -5.00 0.00 0.1350
5.00 4.00 -1.00 0.1880

loop_
_geom_angle_atom_site_label_1
_geom_angle_atom_site_label_2
_geom_angle_atom_site_label_3
_geom_angle
C11 O1 H1 109.5
C11B O1B H1B 109.5
C18B O2B H2B 109.5
C18 O2 H2 109.5
C17 C12 C11 120.1(4)
C17 C12 C13 118.4(4)
C13 C12 C11 121.5(4)
O2 C18 H18A 109.6
O2 C18 H18B 109.6
O2 C18 C1 110.3(4)
H18A C18 H18B 108.1
C1 C18 H18A 109.6
C1 C18 H18B 109.6
C2 C9 H9 118.4
C10 C9 H9 118.4
C10 C9 C2 123.3(5)
O2B C18B H18C 109.1
O2B C18B H18D 109.1
O2B C18B C1B 112.3(4)
H18C C18B H18D 107.9
C1B C18B H18C 109.1
C1B C18B H18D 109.1
C7B C8B H8B 119.2
C3B C8B H8B 119.2
C3B C8B C7B 121.7(4)
C1B C2B H2BA 106.1
C3B C2B H2BA 106.1
C3B C2B C1B 114.3(3)
C9B C2B H2BA 106.1
C9B C2B C1B 112.5(4)
C9B C2B C3B 110.9(4)
C18B C1B C2B 108.0(4)
C18B C1B C11B 110.8(4)
C19B C1B C18B 107.2(4)
C19B C1B C2B 112.0(4)
C19B C1B C11B 109.6(4)
C11B C1B C2B 109.3(4)
C18 C1 C11 111.0(4)
C18 C1 C2 108.8(4)
C18 C1 C19 108.3(4)
C11 C1 C2 108.1(4)
C19 C1 C11 109.2(4)
C19 C1 C2 111.4(4)
C14 C15 H15 119.9
C16 C15 H15 119.9
C16 C15 C14 120.2(4)
C15 C14 H14 120.0
C13 C14 C15 120.1(4)
C13 C14 H14 120.0
O1 C11 C12 110.2(4)
O1 C11 C1 111.0(3)
O1 C11 H11 106.9
C12 C11 C1 114.5(4)
C12 C11 H11 106.9
C1 C11 H11 106.9
C5 C6 Br1 118.3(4)
C5 C6 C7 121.3(4)
C7 C6 Br1 120.4(4)
C12 C17 H17 119.6
C12 C17 C16 120.8(4)
C16 C17 H17 119.6
C9 C2 C1 112.6(4)
C9 C2 H2A 106.2
C9 C2 C3 110.5(4)
C1 C2 H2A 106.2
C3 C2 C1 114.3(4)
C3 C2 H2A 106.2
C8B C7B H7B 120.8
C6B C7B C8B 118.4(4)
C6B C7B H7B 120.8
C3 C8 H8 119.4
C7 C8 H8 119.4
C7 C8 C3 121.1(4)
C8 C3 C2 123.2(4)
C4 C3 C2 118.9(4)
C4 C3 C8 117.8(4)
C12 C13 H13 119.8
C14 C13 C12 120.4(4)
C14 C13 H13 119.8
C1B C19B H19D 109.5
C1B C19B H19E 109.5
C1B C19B H19F 109.5
H19D C19B H19E 109.5
H19D C19B H19F 109.5
H19E C19B H19F 109.5
C13B C12B C11B 121.4(4)
C17B C12B C11B 119.9(4)
C17B C12B C13B 118.8(4)
C7B C6B Br1B 119.3(4)
C5B C6B Br1B 119.1(4)
C5B C6B C7B 121.6(4)
C1 C19 H19A 109.5
C1 C19 H19B 109.5
C1 C19 H19C 109.5
H19A C19 H19B 109.5
H19A C19 H19C 109.5
H19B C19 H19C 109.5
C15 C16 C17 120.1(5)
C15 C16 H16 120.0
C17 C16 H16 120.0
O1B C11B C1B 106.8(3)
O1B C11B C12B 111.1(4)
O1B C11B H11B 107.7
C1B C11B H11B 107.7
C12B C11B C1B 115.5(4)
C12B C11B H11B 107.7
C3 C4 H4 119.2
C5 C4 C3 121.5(4)
C5 C4 H4 119.2
C6 C5 C4 119.0(5)
C6 C5 H5 120.5
C4 C5 H5 120.5
C8B C3B C2B 123.3(4)
C8B C3B C4B 117.5(4)
C4B C3B C2B 119.2(4)
C2B C9B H9B 118.5
C10B C9B C2B 123.0(5)
C10B C9B H9B 118.5
C6 C7 H7 120.4
C8 C7 C6 119.2(4)
C8 C7 H7 120.4
C12B C13B H13B 119.8
C14B C13B C12B 120.4(5)
C14B C13B H13B 119.8
C13B C14B H14B 120.1
C13B C14B C15B 119.8(5)
C15B C14B H14B 120.1
C3B C4B H4B 119.0
C5B C4B C3B 122.0(4)
C5B C4B H4B 119.0
C9B C10B H10C 120.0
C9B C10B H10D 120.0
H10C C10B H10D 120.0
C9 C10 H10A 120.0
C9 C10 H10B 120.0
H10A C10 H10B 120.0
C14B C15B H15B 119.9
C16B C15B C14B 120.2(5)
C16B C15B H15B 119.9
C12B C17B H17B 119.6
C12B C17B C16B 120.8(5)
C16B C17B H17B 119.6
C6B C5B C4B 118.9(5)
C6B C5B H5B 120.6
C4B C5B H5B 120.6
C15B C16B C17B 120.1(5)
C15B C16B H16B 120.0
C17B C16B H16B 120.0

loop_
_geom_bond_atom_site_label_1
_geom_bond_atom_site_label_2
_geom_bond_distance
Br1 C6 1.906(5)
Br1B C6B 1.902(5)
O1 H1 0.8400
O1 C11 1.445(5)
O1B H1B 0.8400
O1B C11B 1.443(5)
O2B H2B 0.8400
O2B C18B 1.442(6)
O2 H2 0.8400
O2 C18 1.430(5)
C12 C11 1.525(6)
C12 C17 1.391(7)
C12 C13 1.404(6)
C18 H18A 0.9900
C18 H18B 0.9900
C18 C1 1.527(6)
C9 H9 0.9500
C9 C2 1.517(6)
C9 C10 1.319(7)
C18B H18C 0.9900
C18B H18D 0.9900
C18B C1B 1.538(6)
C8B H8B 0.9500
C8B C7B 1.409(7)
C8B C3B 1.386(7)
C2B H2BA 1.0000
C2B C1B 1.574(6)
C2B C3B 1.527(6)
C2B C9B 1.507(7)
C1B C19B 1.532(6)
C1B C11B 1.553(6)
C1 C11 1.568(6)
C1 C2 1.585(6)
C1 C19 1.531(6)
C15 H15 0.9500
C15 C14 1.391(7)
C15 C16 1.369(7)
C14 H14 0.9500
C14 C13 1.382(7)
C11 H11 1.0000
C6 C5 1.381(7)
C6 C7 1.386(7)
C17 H17 0.9500
C17 C16 1.391(6)
C2 H2A 1.0000
C2 C3 1.524(6)
C7B H7B 0.9500
C7B C6B 1.389(7)
C8 H8 0.9500
C8 C3 1.408(6)
C8 C7 1.385(7)
C3 C4 1.394(7)
C13 H13 0.9500
C19B H19D 0.9800
C19B H19E 0.9800
C19B H19F 0.9800
C12B C11B 1.522(6)
C12B C13B 1.411(7)
C12B C17B 1.387(7)
C6B C5B 1.381(7)
C19 H19A 0.9800
C19 H19B 0.9800
C19 H19C 0.9800
C16 H16 0.9500
C11B H11B 1.0000
C4 H4 0.9500
C4 C5 1.391(7)
C5 H5 0.9500
C3B C4B 1.408(7)
C9B H9B 0.9500
C9B C10B 1.329(7)
C7 H7 0.9500
C13B H13B 0.9500
C13B C14B 1.384(7)
C14B H14B 0.9500
C14B C15B 1.398(8)
C4B H4B 0.9500
C4B C5B 1.385(7)
C10B H10C 0.9500
C10B H10D 0.9500
C10 H10A 0.9500
C10 H10B 0.9500
C15B H15B 0.9500
C15B C16B 1.379(8)
C17B H17B 0.9500
C17B C16B 1.392(7)
C5B H5B 0.9500
C16B H16B 0.9500

loop_
_geom_hbond_atom_site_label_D
_geom_hbond_atom_site_label_H
_geom_hbond_atom_site_label_A
_geom_hbond_distance_DH
_geom_hbond_distance_HA
_geom_hbond_distance_DA
_geom_hbond_angle_DHA
_geom_hbond_site_symmetry_A
O1B H1B O2B 0.84 1.91 2.669(5) 150.6 .
O2B H2B O2 0.84 1.99 2.689(5) 140.2 1_655
O2 H2 O1 0.84 1.91 2.629(5) 142.7 .

loop_
_geom_torsion_atom_site_label_1
_geom_torsion_atom_site_label_2
_geom_torsion_atom_site_label_3
_geom_torsion_atom_site_label_4
_geom_torsion
Br1 C6 C5 C4 -179.3(3)
Br1 C6 C7 C8 179.6(3)
Br1B C6B C5B C4B -178.6(3)
O2B C18B C1B C2B 55.2(5)
O2B C18B C1B C19B 176.0(4)
O2B C18B C1B C11B -64.4(5)
O2 C18 C1 C11 -57.0(5)
O2 C18 C1 C2 61.9(5)
O2 C18 C1 C19 -176.9(4)
C12 C17 C16 C15 0.5(8)
C18 C1 C11 O1 63.0(5)
C18 C1 C11 C12 -62.6(5)
C18 C1 C2 C9 54.6(5)
C18 C1 C2 C3 -178.1(4)
C9 C2 C3 C8 45.4(6)
C9 C2 C3 C4 -132.4(4)
C18B C1B C11B O1B 64.1(5)
C18B C1B C11B C12B -60.1(5)
C8B C7B C6B Br1B 178.6(3)
C8B C7B C6B C5B 0.0(7)
C8B C3B C4B C5B 0.6(7)
C2B C1B C11B O1B -54.8(5)
C2B C1B C11B C12B -179.0(4)
C2B C3B C4B C5B 177.8(4)
C1B C2B C3B C8B -79.4(5)
C1B C2B C3B C4B 103.6(5)
C1B C2B C9B C10B -100.3(5)
C1 C2 C3 C8 -83.0(5)
C1 C2 C3 C4 99.3(5)
C15 C14 C13 C12 0.1(7)
C14 C15 C16 C17 -1.0(8)
C11 C12 C17 C16 -178.5(4)
C11 C12 C13 C14 178.2(4)
C11 C1 C2 C9 175.3(4)
C11 C1 C2 C3 -57.4(5)
C17 C12 C11 O1 137.1(4)
C17 C12 C11 C1 -97.0(5)
C17 C12 C13 C14 -0.6(7)
C2 C1 C11 O1 -56.4(5)
C2 C1 C11 C12 178.1(4)
C2 C3 C4 C5 178.2(4)
C7B C8B C3B C2B -177.6(4)
C7B C8B C3B C4B -0.6(6)
C7B C6B C5B C4B 0.0(7)
C8 C3 C4 C5 0.3(7)
C3 C8 C7 C6 -0.2(7)
C3 C4 C5 C6 -0.6(7)
C13 C12 C11 O1 -41.8(6)
C13 C12 C11 C1 84.2(5)
C13 C12 C17 C16 0.3(7)
C19B C1B C11B O1B -177.8(3)
C19B C1B C11B C12B 58.0(5)
C12B C13B C14B C15B -0.1(8)
C12B C17B C16B C15B 1.0(8)
C19 C1 C11 O1 -177.7(4)
C19 C1 C11 C12 56.8(5)
C19 C1 C2 C9 -64.8(5)
C19 C1 C2 C3 62.5(5)
C16 C15 C14 C13 0.7(8)
C11B C12B C13B C14B 179.6(5)
C11B C12B C17B C16B 180.0(5)
C5 C6 C7 C8 0.0(7)
C3B C8B C7B C6B 0.3(7)
C3B C2B C1B C18B -172.3(4)
C3B C2B C1B C19B 69.9(5)
C3B C2B C1B C11B -51.7(5)
C3B C2B C9B C10B 130.2(5)
C3B C4B C5B C6B -0.3(7)
C9B C2B C1B C18B 60.0(5)
C9B C2B C1B C19B -57.8(5)
C9B C2B C1B C11B -179.4(4)
C9B C2B C3B C8B 49.2(6)
C9B C2B C3B C4B -127.9(4)
C7 C6 C5 C4 0.4(7)
C7 C8 C3 C2 -177.7(4)
C7 C8 C3 C4 0.0(7)
C13B C12B C11B O1B -36.2(6)
C13B C12B C11B C1B 85.7(5)
C13B C12B C17B C16B -0.9(7)
C13B C14B C15B C16B 0.2(8)
C14B C15B C16B C17B -0.7(8)
C10 C9 C2 C1 -120.1(5)
C10 C9 C2 C3 110.7(5)
C17B C12B C11B O1B 142.9(4)
C17B C12B C11B C1B -95.2(5)
C17B C12B C13B C14B 0.5(7)
